data_4086026
loop_
_publ_author_name
'Seyboldt, Alexander'
'Wucher, Barbara'
'Hohnstein, Silvia'
'Eichele, Klaus'
'Rominger, Frank'
'T\"ornroos, Karl W.'
'Kunz, Doris'

_publ_section_title
;
 Evidence for the Formation of Anionic Zerovalent Group 10 Complexes as
 Highly Reactive Intermediates
;
_journal_issue 12
_journal_name_full Organometallics
_journal_page_first 2717
_journal_paper_doi 10.1021/om500836m
_journal_volume 34
_journal_year 2015
_chemical_formula_moiety 'C28 H33 N5 Pt'
_chemical_formula_sum 'C28 H33 N5 Pt'
_chemical_formula_weight 634.68
_chemical_name_systematic
;
 ?
;
_space_group_crystal_system orthorhombic
_space_group_IT_number 18
_space_group_name_Hall 'P 2 2ab'
_space_group_name_H-M_alt 'P 21 21 2'
_symmetry_space_group_name_Hall 'P 2 2ab'
_symmetry_space_group_name_H-M 'P 21 21 2'
_atom_sites_solution_hydrogens mixed
_audit_creation_method SHELXL-2014
_cell_angle_alpha 90
_cell_angle_beta 90
_cell_angle_gamma 90
_cell_formula_units_Z 2
_cell_length_a 10.0085(8)
_cell_length_b 11.6612(10)
_cell_length_c 13.1148(11)
_cell_measurement_reflns_used 7058
_cell_measurement_temperature 200(2)
_cell_measurement_theta_max 28.26
_cell_measurement_theta_min 2.68
_cell_volume 1530.6(2)
_computing_cell_refinement 'Bruker SAINT'
_computing_data_collection 'Bruker APEX2'
_computing_data_reduction 'Bruker SAINT'
_computing_molecular_graphics 'Bruker SHELXTL'
_computing_publication_material 'Bruker SHELXTL'
_computing_structure_refinement 'SHELXL-2013 (Sheldrick, 2013)'
_computing_structure_solution 'SHELXS-97 (Sheldrick, 2008)'
_diffrn_ambient_temperature 200(2)
_diffrn_measured_fraction_theta_full 0.999
_diffrn_measured_fraction_theta_max 0.997
_diffrn_measurement_device_type 'Bruker APEX-II CCD'
_diffrn_measurement_method '\f and \w scans'
_diffrn_radiation_type MoK\a
_diffrn_radiation_wavelength 0.71073
_diffrn_reflns_av_R_equivalents 0.0386
_diffrn_reflns_av_unetI/netI 0.0337
_diffrn_reflns_laue_measured_fraction_full 0.999
_diffrn_reflns_laue_measured_fraction_max 0.997
_diffrn_reflns_limit_h_max 13
_diffrn_reflns_limit_h_min -13
_diffrn_reflns_limit_k_max 15
_diffrn_reflns_limit_k_min -15
_diffrn_reflns_limit_l_max 17
_diffrn_reflns_limit_l_min -17
_diffrn_reflns_number 15958
_diffrn_reflns_point_group_measured_fraction_full 1.000
_diffrn_reflns_point_group_measured_fraction_max 0.997
_diffrn_reflns_theta_full 25.242
_diffrn_reflns_theta_max 28.357
_diffrn_reflns_theta_min 2.337
_diffrn_source microsource
_exptl_absorpt_coefficient_mu 4.605
_exptl_absorpt_correction_T_max 0.8132
_exptl_absorpt_correction_T_min 0.6148
_exptl_absorpt_correction_type multi-scan
_exptl_absorpt_process_details
;
SADABS-2012/1, G.M Sheldrick, University of 
G\"ttingen, Germany, 2008  
;
_exptl_crystal_colour yellow
_exptl_crystal_density_diffrn 1.377
_exptl_crystal_description plate
_exptl_crystal_F_000 628
_exptl_crystal_size_max 0.480
_exptl_crystal_size_mid 0.120
_exptl_crystal_size_min 0.040
_platon_squeeze_details
;
the eliminated scattering contribution is rather consistent with a 
pentane solvent molecule (42 electrons).
;
_refine_diff_density_max 1.730
_refine_diff_density_min -1.570
_refine_diff_density_rms 0.121
_refine_ls_abs_structure_details
;
 Refined as an inversion twin.
;
_refine_ls_abs_structure_Flack 0.525(17)
_refine_ls_extinction_method none
_refine_ls_goodness_of_fit_ref 1.136
_refine_ls_hydrogen_treatment mixed
_refine_ls_matrix_type full
_refine_ls_number_parameters 162
_refine_ls_number_reflns 3818
_refine_ls_number_restraints 1
_refine_ls_restrained_S_all 1.135
_refine_ls_R_factor_all 0.0330
_refine_ls_R_factor_gt 0.0301
_refine_ls_shift/su_max 0.001
_refine_ls_shift/su_mean 0.000
_refine_ls_structure_factor_coef Fsqd
_refine_ls_weighting_details 'w=1/[\s^2^(Fo^2^)+(0.0334P)^2^+1.1238P] where P=(Fo^2^+2Fc^2^)/3'
_refine_ls_weighting_scheme calc
_refine_ls_wR_factor_gt 0.0689
_refine_ls_wR_factor_ref 0.0699
_reflns_Friedel_coverage 0.750
_reflns_friedel_fraction_full 1.000
_reflns_friedel_fraction_max 0.997
_reflns_number_gt 3630
_reflns_number_total 3818
_reflns_threshold_expression 'I > 2\s(I)'
_cod_data_source_file om500836m_si_001.cif
_cod_data_source_block Compound3a
_cod_database_code 4086026
_shelx_space_group_comment
;
The symmetry employed for this shelxl refinement is uniquely defined
by the following loop, which should always be used as a source of
symmetry information in preference to the above space-group names.
They are only intended as comments.
;
_shelx_estimated_absorpt_t_min 0.216
_shelx_estimated_absorpt_t_max 0.837
_shelxl_version_number 2014-1

loop_
_space_group_symop_operation_xyz
'x, y, z'
'-x, -y, z'
'-x+1/2, y+1/2, -z'
'x+1/2, -y+1/2, -z'

loop_
_atom_site_label
_atom_site_type_symbol
_atom_site_fract_x
_atom_site_fract_y
_atom_site_fract_z
_atom_site_U_iso_or_equiv
_atom_site_adp_type
_atom_site_occupancy
_atom_site_site_symmetry_order
_atom_site_calc_flag
_atom_site_refinement_flags_posn
_atom_site_refinement_flags_adp
_atom_site_refinement_flags_occupancy
Pt1 Pt 0.0000 0.0000 0.54994(2) 0.02341(9) Uani 1 2 d DS T P
H1 H 0.0000 0.0000 0.67117(11) 0.035 Uiso 1 2 d DS U P
N1 N 0.0000 0.0000 0.3967(4) 0.0216(12) Uani 1 2 d S T P
C1 C 0.1289(6) 0.1335(5) 0.5481(5) 0.0236(12) Uani 1 1 d . . .
N2 N 0.1901(6) 0.1856(5) 0.6271(5) 0.0341(14) Uani 1 1 d . . .
C3 C 0.2683(8) 0.2752(7) 0.5953(6) 0.0361(17) Uani 1 1 d . . .
H3 H 0.3193 0.3247 0.6376 0.043 Uiso 1 1 calc R U .
C4 C 0.2594(8) 0.2799(6) 0.4945(6) 0.0312(16) Uani 1 1 d . . .
H4 H 0.3043 0.3324 0.4511 0.037 Uiso 1 1 calc R U .
N5 N 0.1728(6) 0.1945(5) 0.4646(4) 0.0262(11) Uani 1 1 d . . .
C11 C 0.1412(6) 0.1701(5) 0.3601(5) 0.0254(12) Uani 1 1 d . . .
C12 C 0.0639(6) 0.0770(6) 0.3330(5) 0.0281(13) Uani 1 1 d . . .
C13 C 0.0397(6) 0.0500(6) 0.2279(5) 0.0273(14) Uani 1 1 d . . .
C14 C 0.0945(7) 0.1215(6) 0.1517(6) 0.0318(14) Uani 1 1 d . . .
H14 H 0.0793 0.1047 0.0818 0.038 Uiso 1 1 calc R U .
C15 C 0.1690(7) 0.2142(6) 0.1783(5) 0.0315(14) Uani 1 1 d . . .
C16 C 0.1912(7) 0.2368(6) 0.2826(5) 0.0298(14) Uani 1 1 d . . .
H16 H 0.2436 0.3018 0.3002 0.036 Uiso 1 1 calc R U .
C17 C 0.1840(10) 0.1518(8) 0.7337(6) 0.050(2) Uani 1 1 d . . .
H17A H 0.2132 0.2159 0.7766 0.074 Uiso 0.46(11) 1 calc R U P
H17B H 0.2427 0.0858 0.7450 0.074 Uiso 0.46(11) 1 calc R U P
H17C H 0.0920 0.1311 0.7514 0.074 Uiso 0.46(11) 1 calc R U P
H17D H 0.1520 0.0726 0.7387 0.074 Uiso 0.54(11) 1 calc R U P
H17E H 0.1226 0.2027 0.7703 0.074 Uiso 0.54(11) 1 calc R U P
H17F H 0.2733 0.1574 0.7640 0.074 Uiso 0.54(11) 1 calc R U P
C31 C 0.2259(8) 0.2974(6) 0.0987(6) 0.0352(16) Uani 1 1 d . . .
C32 C 0.1301(12) 0.4038(9) 0.0947(9) 0.072(3) Uani 1 1 d . . .
H32A H 0.1716 0.4648 0.0542 0.108 Uiso 1 1 calc R U .
H32B H 0.1137 0.4316 0.1641 0.108 Uiso 1 1 calc R U .
H32C H 0.0452 0.3814 0.0633 0.108 Uiso 1 1 calc R U .
C33 C 0.3641(9) 0.3418(9) 0.1251(7) 0.058(3) Uani 1 1 d . . .
H33A H 0.3974 0.3896 0.0691 0.088 Uiso 1 1 calc R U .
H33B H 0.4247 0.2769 0.1356 0.088 Uiso 1 1 calc R U .
H33C H 0.3594 0.3877 0.1876 0.088 Uiso 1 1 calc R U .
C34 C 0.2354(19) 0.2490(15) -0.0081(12) 0.069(4) Uani 1 1 d . . .
H34A H 0.2740 0.3068 -0.0537 0.104 Uiso 1 1 calc R U .
H34B H 0.1459 0.2282 -0.0322 0.104 Uiso 1 1 calc R U .
H34C H 0.2924 0.1807 -0.0075 0.104 Uiso 1 1 calc R U .

loop_
_atom_site_aniso_label
_atom_site_aniso_U_11
_atom_site_aniso_U_22
_atom_site_aniso_U_33
_atom_site_aniso_U_23
_atom_site_aniso_U_13
_atom_site_aniso_U_12
Pt1 0.02105(13) 0.02189(14) 0.02730(14) 0.000 0.000 -0.0018(3)
N1 0.029(3) 0.030(3) 0.005(2) 0.000 0.000 0.009(8)
C1 0.019(3) 0.027(3) 0.025(3) -0.003(3) 0.003(2) -0.001(2)
N2 0.029(3) 0.033(3) 0.040(3) 0.001(3) 0.003(2) -0.006(3)
C3 0.035(4) 0.030(4) 0.044(4) -0.003(3) -0.002(3) -0.009(3)
C4 0.033(4) 0.024(4) 0.037(4) 0.002(4) 0.002(3) -0.016(4)
N5 0.026(3) 0.021(3) 0.032(3) 0.001(2) -0.003(3) -0.005(2)
C11 0.023(3) 0.023(3) 0.031(3) 0.004(3) 0.002(3) 0.002(2)
C12 0.020(3) 0.032(3) 0.032(3) -0.002(3) 0.000(3) 0.008(3)
C13 0.025(3) 0.030(3) 0.027(3) 0.002(2) 0.000(2) -0.004(2)
C14 0.034(3) 0.034(3) 0.027(3) 0.001(3) 0.002(3) -0.001(3)
C15 0.034(4) 0.030(3) 0.031(3) 0.002(3) 0.001(3) -0.001(3)
C16 0.027(3) 0.031(3) 0.031(3) 0.004(3) -0.002(3) -0.003(3)
C17 0.066(6) 0.054(5) 0.028(4) 0.002(4) -0.011(4) -0.025(4)
C31 0.045(4) 0.029(4) 0.032(4) 0.005(3) 0.004(3) -0.008(3)
C32 0.073(7) 0.058(6) 0.086(8) 0.033(6) 0.013(6) 0.008(5)
C33 0.046(5) 0.085(7) 0.044(5) 0.007(5) 0.005(4) -0.031(5)
C34 0.105(10) 0.063(5) 0.039(6) -0.002(4) 0.018(6) -0.027(6)

loop_
_atom_type_symbol
_atom_type_description
_atom_type_scat_dispersion_real
_atom_type_scat_dispersion_imag
_atom_type_scat_source
C C 0.0033 0.0016 'International Tables Vol C Tables 4.2.6.8 and 6.1.1.4'
H H 0.0000 0.0000 'International Tables Vol C Tables 4.2.6.8 and 6.1.1.4'
N N 0.0061 0.0033 'International Tables Vol C Tables 4.2.6.8 and 6.1.1.4'
Pt Pt -1.7033 8.3905 'International Tables Vol C Tables 4.2.6.8 and 6.1.1.4'

loop_
_geom_angle_atom_site_label_1
_geom_angle_atom_site_label_2
_geom_angle_atom_site_label_3
_geom_angle
_geom_angle_site_symmetry_1
_geom_angle_site_symmetry_3
N1 Pt1 C1 89.33(18) . 2
N1 Pt1 C1 89.33(18) . .
C1 Pt1 C1 178.7(4) 2 .
C12 N1 C12 105.8(6) 2 .
C12 N1 Pt1 127.1(3) 2 .
C12 N1 Pt1 127.1(3) . .
N2 C1 N5 103.5(5) . .
N2 C1 Pt1 128.9(5) . .
N5 C1 Pt1 127.6(5) . .
C1 N2 C3 111.7(6) . .
C1 N2 C17 126.7(6) . .
C3 N2 C17 121.5(7) . .
C4 C3 N2 107.2(7) . .
C3 C4 N5 107.2(6) . .
C4 N5 C1 110.3(6) . .
C4 N5 C11 123.6(6) . .
C1 N5 C11 125.9(5) . .
C16 C11 C12 117.4(6) . .
C16 C11 N5 120.9(6) . .
C12 C11 N5 121.7(6) . .
C11 C12 N1 128.0(6) . .
C11 C12 C13 121.0(6) . .
N1 C12 C13 111.1(5) . .
C13 C13 C14 135.0(4) 2 .
C13 C13 C12 106.0(4) 2 .
C14 C13 C12 119.0(6) . .
C15 C14 C13 120.1(7) . .
C14 C15 C16 119.0(7) . .
C14 C15 C31 122.2(6) . .
C16 C15 C31 118.8(6) . .
C11 C16 C15 123.6(7) . .
C34 C31 C33 106.4(10) . .
C34 C31 C15 114.6(9) . .
C33 C31 C15 113.5(7) . .
C34 C31 C32 107.6(10) . .
C33 C31 C32 107.1(8) . .
C15 C31 C32 107.2(6) . .

loop_
_geom_bond_atom_site_label_1
_geom_bond_atom_site_label_2
_geom_bond_distance
_geom_bond_site_symmetry_2
Pt1 N1 2.010(5) .
Pt1 C1 2.022(6) 2
Pt1 C1 2.022(6) .
N1 C12 1.383(7) 2
N1 C12 1.383(7) .
C1 N2 1.347(8) .
C1 N5 1.378(8) .
N2 C3 1.370(9) .
N2 C17 1.454(10) .
C3 C4 1.326(11) .
C4 N5 1.377(9) .
N5 C11 1.435(9) .
C11 C16 1.375(9) .
C11 C12 1.379(9) .
C12 C13 1.436(9) .
C13 C13 1.411(12) 2
C13 C14 1.411(9) .
C14 C15 1.359(10) .
C15 C16 1.410(9) .
C15 C31 1.535(10) .
C31 C34 1.513(16) .
C31 C33 1.516(11) .
C31 C32 1.569(13) .

loop_
_geom_torsion_atom_site_label_1
_geom_torsion_atom_site_label_2
_geom_torsion_atom_site_label_3
_geom_torsion_atom_site_label_4
_geom_torsion
_geom_torsion_site_symmetry_1
_geom_torsion_site_symmetry_4
N5 C1 N2 C3 0.3(8) . .
Pt1 C1 N2 C3 -178.6(5) . .
N5 C1 N2 C17 -176.7(7) . .
Pt1 C1 N2 C17 4.5(11) . .
C1 N2 C3 C4 -1.1(9) . .
C17 N2 C3 C4 176.0(8) . .
N2 C3 C4 N5 1.4(9) . .
C3 C4 N5 C1 -1.3(9) . .
C3 C4 N5 C11 -177.8(7) . .
N2 C1 N5 C4 0.6(7) . .
Pt1 C1 N5 C4 179.5(5) . .
N2 C1 N5 C11 177.1(6) . .
Pt1 C1 N5 C11 -4.1(9) . .
C4 N5 C11 C16 -3.8(10) . .
C1 N5 C11 C16 -179.8(6) . .
C4 N5 C11 C12 173.8(6) . .
C1 N5 C11 C12 -2.2(9) . .
C16 C11 C12 N1 -178.0(5) . .
N5 C11 C12 N1 4.3(9) . .
C16 C11 C12 C13 1.5(9) . .
N5 C11 C12 C13 -176.3(6) . .
C12 N1 C12 C11 -179.9(7) 2 .
Pt1 N1 C12 C11 0.1(7) . .
C12 N1 C12 C13 0.6(3) 2 .
Pt1 N1 C12 C13 -179.4(3) . .
C11 C12 C13 C13 178.9(6) . 2
N1 C12 C13 C13 -1.5(8) . 2
C11 C12 C13 C14 -1.1(9) . .
N1 C12 C13 C14 178.4(5) . .
C13 C13 C14 C15 -180.0(9) 2 .
C12 C13 C14 C15 0.1(9) . .
C13 C14 C15 C16 0.5(10) . .
C13 C14 C15 C31 -177.4(6) . .
C12 C11 C16 C15 -0.9(10) . .
N5 C11 C16 C15 176.9(6) . .
C14 C15 C16 C11 -0.2(11) . .
C31 C15 C16 C11 177.9(6) . .
C14 C15 C31 C34 -20.2(13) . .
C16 C15 C31 C34 161.8(10) . .
C14 C15 C31 C33 -142.8(8) . .
C16 C15 C31 C33 39.3(10) . .
C14 C15 C31 C32 99.1(9) . .
C16 C15 C31 C32 -78.8(9) . .

loop_
_platon_squeeze_void_nr
_platon_squeeze_void_average_x
_platon_squeeze_void_average_y
_platon_squeeze_void_average_z
_platon_squeeze_void_volume
_platon_squeeze_void_count_electrons
_platon_squeeze_void_content
1 -0.001 0.500 0.624 185 48 ' '
2 0.500 1.000 0.376 186 48 ' '
